data_7133927
loop_
_publ_author_name
'Wang, Yue'
'Wei, Xingfu'
'Xue, Aiqi'
'Huang, Yue'
'Qu, Jingping'
'Wang, Baomin'

_publ_section_title
;
 Construction of atropisomeric benzoxepinone-embedded styrenes <i>via</i>
 intramolecular [3+2] cycloaddition and catalytic kinetic resolution.
;
_journal_issue 88
_journal_name_full 'Chemical communications (Cambridge, England)'
_journal_page_first 12864
_journal_page_last 12867
_journal_paper_doi 10.1039/d4cc04394d
_journal_volume 60
_journal_year 2024
_chemical_formula_moiety 'C39 H30 N2 O4'
_chemical_formula_sum 'C39 H30 N2 O4'
_chemical_formula_weight 590.65
_space_group_crystal_system monoclinic
_space_group_IT_number 14
_space_group_name_Hall '-P 2ybc'
_space_group_name_H-M_alt 'P 1 21/c 1'
_atom_sites_solution_hydrogens mixed
_atom_sites_solution_primary dual
_audit_creation_date 2023-08-04
_audit_creation_method
;
Olex2 1.3
(compiled 2020.11.12 svn.r5f609507 for OlexSys, GUI svn.r6408)
;
_audit_update_record
;
2023-08-04 deposited with the CCDC.	2024-10-06 downloaded from the CCDC.
;
_cell_angle_alpha 90
_cell_angle_beta 96.818(3)
_cell_angle_gamma 90
_cell_formula_units_Z 4
_cell_length_a 13.0367(14)
_cell_length_b 15.1484(18)
_cell_length_c 17.888(2)
_cell_measurement_reflns_used 9913
_cell_measurement_temperature 263.0
_cell_measurement_theta_max 25.99
_cell_measurement_theta_min 2.27
_cell_volume 3507.6(7)
_computing_cell_refinement 'SAINT V8.40A (Bruker, 2019)'
_computing_data_reduction 'SAINT V8.40A (Bruker, 2019)'
_computing_molecular_graphics 'Olex2 1.3 (Dolomanov et al., 2009)'
_computing_publication_material 'Olex2 1.3 (Dolomanov et al., 2009)'
_computing_structure_refinement 'SHELXL 2018/3 (Sheldrick, 2015)'
_computing_structure_solution 'SHELXT 2018/2 (Sheldrick, 2018)'
_diffrn_ambient_temperature 263.0
_diffrn_measured_fraction_theta_full 0.994
_diffrn_measured_fraction_theta_max 0.994
_diffrn_measurement_device_type 'CCD area detector'
_diffrn_measurement_method 'phi and omega scans'
_diffrn_radiation_monochromator graphite
_diffrn_radiation_type MoK\a
_diffrn_radiation_wavelength 0.71073
_diffrn_reflns_av_R_equivalents 0.0489
_diffrn_reflns_av_unetI/netI 0.0272
_diffrn_reflns_Laue_measured_fraction_full 0.994
_diffrn_reflns_Laue_measured_fraction_max 0.994
_diffrn_reflns_limit_h_max 15
_diffrn_reflns_limit_h_min -15
_diffrn_reflns_limit_k_max 18
_diffrn_reflns_limit_k_min -18
_diffrn_reflns_limit_l_max 21
_diffrn_reflns_limit_l_min -21
_diffrn_reflns_number 48750
_diffrn_reflns_point_group_measured_fraction_full 0.994
_diffrn_reflns_point_group_measured_fraction_max 0.994
_diffrn_reflns_theta_full 25.000
_diffrn_reflns_theta_max 25.000
_diffrn_reflns_theta_min 2.069
_diffrn_source_current 50.0
_diffrn_source_power 2.5
_diffrn_source_voltage 50.0
_exptl_absorpt_coefficient_mu 0.073
_exptl_absorpt_correction_T_max 0.7454
_exptl_absorpt_correction_T_min 0.6607
_exptl_absorpt_correction_type none
_exptl_absorpt_process_details
;
SADABS-2016/2 (Bruker,2016/2) was used for absorption correction.
wR2(int) was 0.0944 before and 0.0500 after correction.
The Ratio of minimum to maximum transmission is 0.8864.
The \l/2 correction factor is Not present.
;
_exptl_crystal_colour colourless
_exptl_crystal_colour_primary colourless
_exptl_crystal_density_diffrn 1.118
_exptl_crystal_description block
_exptl_crystal_F_000 1240
_exptl_crystal_size_max 0.28
_exptl_crystal_size_mid 0.26
_exptl_crystal_size_min 0.23
_refine_diff_density_max 0.617
_refine_diff_density_min -0.341
_refine_diff_density_rms 0.102
_refine_ls_extinction_method none
_refine_ls_goodness_of_fit_ref 1.088
_refine_ls_hydrogen_treatment mixed
_refine_ls_matrix_type full
_refine_ls_number_parameters 412
_refine_ls_number_reflns 6146
_refine_ls_number_restraints 66
_refine_ls_restrained_S_all 1.098
_refine_ls_R_factor_all 0.0919
_refine_ls_R_factor_gt 0.0748
_refine_ls_shift/su_max 0.000
_refine_ls_shift/su_mean 0.000
_refine_ls_structure_factor_coef Fsqd
_refine_ls_weighting_details 'w=1/[\s^2^(Fo^2^)+(0.1504P)^2^+2.0964P] where P=(Fo^2^+2Fc^2^)/3'
_refine_ls_weighting_scheme calc
_refine_ls_wR_factor_gt 0.2397
_refine_ls_wR_factor_ref 0.2512
_reflns_Friedel_coverage 0.000
_reflns_number_gt 4692
_reflns_number_total 6146
_reflns_threshold_expression 'I > 2\s(I)'
_cod_data_source_file d4cc04394d2.cif
_cod_data_source_block 1_CCDC1
_cod_database_code 7133927
_shelx_shelxl_version_number 2018/3
_shelx_space_group_comment
;
The symmetry employed for this shelxl refinement is uniquely defined
by the following loop, which should always be used as a source of
symmetry information in preference to the above space-group names.
They are only intended as comments.
;
_shelx_estimated_absorpt_t_max 0.984
_shelx_estimated_absorpt_t_min 0.980
_olex2_refinement_description
;
1. Fixed Uiso
 At 1.2 times of:
  All C(H) groups
 At 1.5 times of:
  All C(H,H,H) groups
2. Uiso/Uaniso restraints and constraints
C02C \\sim C01X \\sim C01K \\sim C00W \\sim C01C \\sim C02D \\sim C00N \\sim
C015 \\sim C01T \\sim C01Y: within 2A with sigma of 0.01 and sigma for terminal
atoms of 0.02 within 2A
3.a Ternary CH refined with riding coordinates:
 C00I(H00I), C00L(H00L), C00R(H00R)
3.b Aromatic/amide H refined with riding coordinates:
 C00T(H00T), C00Y(H00Y), C01C(H01C), C01D(H01D), C01M(H01M), C01O(H01O),
 C01P(H01P), C01S(H01S), C01T(H01T), C01W(H01W), C01X(H01X), C01Y(H01Y),
 C021(H021), C023(H023), C028(H028), C02C(H02C), C02D(H02D), C02F(H02F),
 C02I(H02I), C02M(H02M)
3.c Idealised Me refined as rotating group:
 C02G(H02A,H02B,H02E), C02Q(H02G,H02H,H02J)
;
_smtbx_masks_void_probe_radius 1.2
_smtbx_masks_void_truncation_radius 1.2
_olex2_submission_special_instructions 'No special instructions were received'

loop_
_space_group_symop_operation_xyz
'x, y, z'
'-x, y+1/2, -z+1/2'
'-x, -y, -z'
'x, -y-1/2, z-1/2'

loop_
_atom_site_label
_atom_site_type_symbol
_atom_site_fract_x
_atom_site_fract_y
_atom_site_fract_z
_atom_site_U_iso_or_equiv
_atom_site_adp_type
_atom_site_occupancy
_atom_site_site_symmetry_order
_atom_site_calc_flag
_atom_site_refinement_flags_posn
_atom_site_refinement_flags_adp
_atom_site_refinement_flags_occupancy
_atom_site_disorder_assembly
_atom_site_disorder_group
O005 O 0.87190(18) -0.54480(15) -0.20088(14) 0.0572(6) Uani 1 1 d . . . . .
N007 N 0.77641(18) -0.81409(16) -0.22507(13) 0.0380(5) Uani 1 1 d . . . . .
O00A O 0.55101(18) -0.8133(2) -0.22206(13) 0.0658(7) Uani 1 1 d . . . . .
O00B O 0.7241(2) -0.6495(2) -0.43135(14) 0.0765(8) Uani 1 1 d . . . . .
O00G O 0.7077(2) -0.5727(2) -0.20314(19) 0.0877(10) Uani 1 1 d . . . . .
N00E N 0.5670(2) -0.9109(2) -0.31888(15) 0.0538(7) Uani 1 1 d . . . . .
C00N C 1.0042(2) -0.6566(2) -0.19071(14) 0.0383(6) Uani 1 1 d . U . . .
C00I C 0.7993(2) -0.66879(18) -0.27928(15) 0.0357(6) Uani 1 1 d . . . . .
H00I H 0.837567 -0.648590 -0.320047 0.043 Uiso 1 1 calc R U . . .
C00L C 0.8564(2) -0.74941(17) -0.23780(15) 0.0331(6) Uani 1 1 d . . . . .
H00L H 0.899043 -0.776281 -0.273221 0.040 Uiso 1 1 calc R U . . .
C00M C 0.92789(19) -0.72285(18) -0.16965(15) 0.0341(6) Uani 1 1 d . . . . .
C00R C 0.6945(2) -0.70625(19) -0.31208(15) 0.0372(6) Uani 1 1 d . . . . .
H00R H 0.641655 -0.679863 -0.284418 0.045 Uiso 1 1 calc R U . . .
C00T C 0.9223(2) -0.7562(2) -0.10094(16) 0.0392(6) Uani 1 1 d . . . . .
H00T H 0.872035 -0.799226 -0.098105 0.047 Uiso 1 1 calc R U . . .
C00U C 0.7213(2) -0.86765(19) -0.35693(15) 0.0385(6) Uani 1 1 d . . . . .
C00W C 1.1084(2) -0.6805(2) -0.19805(15) 0.0449(7) Uani 1 1 d . U . . .
C00Y C 0.8001(2) -0.8723(2) -0.40061(17) 0.0475(7) Uani 1 1 d . . . . .
H00Y H 0.855428 -0.833284 -0.393001 0.057 Uiso 1 1 calc R U . . .
C00Z C 0.6385(2) -0.9269(2) -0.36996(17) 0.0476(7) Uani 1 1 d . . . . .
C011 C 0.6999(2) -0.8072(2) -0.29301(15) 0.0380(6) Uani 1 1 d . . . . .
C014 C 0.9848(2) -0.7341(2) -0.02895(16) 0.0429(7) Uani 1 1 d . . . . .
C015 C 0.9715(2) -0.5732(2) -0.21056(16) 0.0452(7) Uani 1 1 d . U . . .
C017 C 0.6651(2) -0.6872(2) -0.39483(17) 0.0461(7) Uani 1 1 d . . . . .
C01A C 0.5962(2) -0.8431(2) -0.27212(17) 0.0468(7) Uani 1 1 d . . . . .
C01C C 1.1469(2) -0.7657(3) -0.17993(18) 0.0566(9) Uani 1 1 d . U . . .
H01C H 1.104563 -0.807551 -0.161014 0.068 Uiso 1 1 calc R U . . .
C01D C 1.0366(3) -0.6550(3) -0.01393(17) 0.0560(9) Uani 1 1 d . . . . .
H01D H 1.035423 -0.612251 -0.051318 0.067 Uiso 1 1 calc R U . . .
C01E C 0.7869(2) -0.5932(2) -0.22527(19) 0.0502(8) Uani 1 1 d . . . . .
C01G C 0.5620(2) -0.7175(2) -0.43032(17) 0.0466(7) Uani 1 1 d . . . . .
C01K C 1.1744(3) -0.6167(3) -0.22522(17) 0.0596(9) Uani 1 1 d . U . . .
C01M C 0.9872(3) -0.7973(2) 0.02884(17) 0.0541(8) Uani 1 1 d . . . . .
H01M H 0.951061 -0.850028 0.020283 0.065 Uiso 1 1 calc R U . . .
C01O C 1.0905(3) -0.6392(3) 0.05662(19) 0.0714(11) Uani 1 1 d . . . . .
H01O H 1.123919 -0.585538 0.066698 0.086 Uiso 1 1 calc R U . . .
C01P C 0.4776(2) -0.7119(3) -0.3902(2) 0.0592(9) Uani 1 1 d . . . . .
H01P H 0.486845 -0.691168 -0.340982 0.071 Uiso 1 1 calc R U . . .
C01S C 1.0425(3) -0.7818(3) 0.09778(19) 0.0676(11) Uani 1 1 d . . . . .
H01S H 1.044888 -0.824598 0.135215 0.081 Uiso 1 1 calc R U . . .
C01T C 1.0381(3) -0.5097(2) -0.2359(2) 0.0638(10) Uani 1 1 d . U . . .
H01T H 1.014506 -0.452774 -0.247225 0.077 Uiso 1 1 calc R U . . .
C01W C 1.0942(3) -0.7035(3) 0.11186(19) 0.0712(12) Uani 1 1 d . . . . .
H01W H 1.131896 -0.693709 0.158606 0.085 Uiso 1 1 calc R U . . .
C01X C 1.2768(3) -0.6419(4) -0.2346(2) 0.0817(13) Uani 1 1 d . U . . .
H01X H 1.321104 -0.601069 -0.252605 0.098 Uiso 1 1 calc R U . . .
C01Y C 1.1377(3) -0.5322(3) -0.24394(19) 0.0691(11) Uani 1 1 d . U . . .
H01Y H 1.181304 -0.490841 -0.262019 0.083 Uiso 1 1 calc R U . . .
C021 C 0.7966(3) -0.9367(3) -0.4570(2) 0.0634(9) Uani 1 1 d . . . . .
H021 H 0.850929 -0.941137 -0.486122 0.076 Uiso 1 1 calc R U . . .
C023 C 0.6333(3) -0.9889(3) -0.4254(2) 0.0679(10) Uani 1 1 d . . . . .
H023 H 0.577459 -1.027256 -0.433457 0.082 Uiso 1 1 calc R U . . .
C025 C 0.5483(3) -0.7504(3) -0.50410(18) 0.0603(9) Uani 1 1 d . . . . .
C028 C 0.7145(3) -0.9931(3) -0.4701(2) 0.0736(11) Uani 1 1 d . . . . .
H028 H 0.712633 -1.034470 -0.508652 0.088 Uiso 1 1 calc R U . . .
C02C C 1.3107(3) -0.7245(5) -0.2177(2) 0.0882(14) Uani 1 1 d . U . . .
H02C H 1.377976 -0.739832 -0.224589 0.106 Uiso 1 1 calc R U . . .
C02D C 1.2466(3) -0.7873(4) -0.1901(2) 0.0787(12) Uani 1 1 d . U . . .
H02D H 1.271476 -0.843816 -0.178526 0.094 Uiso 1 1 calc R U . . .
C02F C 0.4497(4) -0.7759(3) -0.5335(2) 0.0761(12) Uani 1 1 d . . . . .
H02F H 0.439657 -0.799390 -0.581822 0.091 Uiso 1 1 calc R U . . .
C02G C 0.4698(3) -0.9590(3) -0.3185(3) 0.0826(13) Uani 1 1 d . . . . .
H02A H 0.424662 -0.945216 -0.363363 0.124 Uiso 1 1 calc R U . . .
H02B H 0.437584 -0.942143 -0.275146 0.124 Uiso 1 1 calc R U . . .
H02E H 0.483427 -1.021323 -0.316828 0.124 Uiso 1 1 calc R U . . .
C02I C 0.3797(3) -0.7367(3) -0.4221(3) 0.0774(12) Uani 1 1 d . . . . .
H02I H 0.323502 -0.732328 -0.394765 0.093 Uiso 1 1 calc R U . . .
C02M C 0.3673(3) -0.7679(3) -0.4945(3) 0.0818(14) Uani 1 1 d . . . . .
H02M H 0.301879 -0.783631 -0.516996 0.098 Uiso 1 1 calc R U . . .
C02Q C 0.6353(4) -0.7603(4) -0.5521(2) 0.0914(15) Uani 1 1 d . . . . .
H02G H 0.692027 -0.790516 -0.524012 0.137 Uiso 1 1 calc R U . . .
H02H H 0.657454 -0.703013 -0.566545 0.137 Uiso 1 1 calc R U . . .
H02J H 0.611616 -0.793775 -0.596443 0.137 Uiso 1 1 calc R U . . .
H007 H 0.745(3) -0.787(2) -0.183(2) 0.059(10) Uiso 1 1 d . . . . .

loop_
_atom_site_aniso_label
_atom_site_aniso_U_11
_atom_site_aniso_U_22
_atom_site_aniso_U_33
_atom_site_aniso_U_23
_atom_site_aniso_U_13
_atom_site_aniso_U_12
O005 0.0589(14) 0.0418(12) 0.0663(14) -0.0134(11) -0.0122(11) 0.0053(10)
N007 0.0336(12) 0.0484(14) 0.0310(12) 0.0013(10) -0.0008(10) -0.0057(10)
O00A 0.0439(13) 0.106(2) 0.0501(13) -0.0083(13) 0.0142(11) -0.0173(13)
O00B 0.0570(15) 0.113(2) 0.0568(15) 0.0307(15) -0.0037(12) -0.0255(15)
O00G 0.0556(16) 0.093(2) 0.111(2) -0.0482(18) -0.0030(15) 0.0264(15)
N00E 0.0398(14) 0.0662(18) 0.0552(16) -0.0013(13) 0.0051(12) -0.0234(13)
C00N 0.0382(14) 0.0492(16) 0.0265(12) -0.0035(11) -0.0006(11) -0.0079(12)
C00I 0.0315(14) 0.0385(15) 0.0363(14) -0.0014(11) 0.0002(11) 0.0017(11)
C00L 0.0311(13) 0.0353(14) 0.0326(13) -0.0006(10) 0.0027(10) 0.0007(11)
C00M 0.0276(13) 0.0373(14) 0.0367(14) -0.0019(11) 0.0010(11) 0.0033(11)
C00R 0.0294(13) 0.0453(16) 0.0359(14) -0.0021(12) -0.0003(11) 0.0027(11)
C00T 0.0329(14) 0.0463(16) 0.0377(15) 0.0037(12) 0.0018(11) -0.0018(12)
C00U 0.0360(14) 0.0436(16) 0.0340(14) 0.0006(12) -0.0027(11) -0.0029(12)
C00W 0.0328(14) 0.072(2) 0.0289(13) -0.0101(13) -0.0003(11) -0.0074(14)
C00Y 0.0424(16) 0.0561(19) 0.0434(16) -0.0038(14) 0.0028(13) -0.0052(14)
C00Z 0.0430(17) 0.0509(18) 0.0466(17) -0.0010(14) -0.0039(13) -0.0078(13)
C011 0.0300(14) 0.0512(17) 0.0319(13) 0.0008(12) -0.0005(11) -0.0063(12)
C014 0.0359(15) 0.0590(19) 0.0332(14) -0.0007(13) 0.0016(11) 0.0042(13)
C015 0.0513(17) 0.0438(16) 0.0380(15) -0.0048(12) -0.0050(13) -0.0087(13)
C017 0.0401(16) 0.0555(19) 0.0415(16) 0.0059(14) 0.0000(13) 0.0018(14)
C01A 0.0336(15) 0.067(2) 0.0398(16) 0.0020(14) 0.0027(13) -0.0093(14)
C01C 0.0386(16) 0.088(2) 0.0409(16) -0.0059(16) -0.0041(13) 0.0113(16)
C01D 0.056(2) 0.078(2) 0.0332(15) -0.0013(15) 0.0016(14) -0.0159(17)
C01E 0.0464(18) 0.0445(17) 0.0564(19) -0.0094(14) -0.0079(14) 0.0153(14)
C01G 0.0421(16) 0.0525(18) 0.0420(16) 0.0078(13) -0.0085(13) -0.0008(13)
C01K 0.0477(18) 0.100(3) 0.0313(14) -0.0138(16) 0.0055(13) -0.0291(18)
C01M 0.063(2) 0.062(2) 0.0373(16) 0.0057(14) 0.0058(15) 0.0081(16)
C01O 0.061(2) 0.110(3) 0.0411(18) -0.012(2) -0.0003(16) -0.028(2)
C01P 0.0381(17) 0.085(3) 0.0514(19) 0.0068(17) -0.0082(14) -0.0008(16)
C01S 0.070(2) 0.094(3) 0.0376(18) 0.0098(18) 0.0012(16) 0.022(2)
C01T 0.086(3) 0.0514(19) 0.0492(18) -0.0023(15) -0.0104(18) -0.0263(18)
C01W 0.049(2) 0.130(4) 0.0328(17) -0.001(2) -0.0039(15) 0.003(2)
C01X 0.046(2) 0.152(4) 0.048(2) -0.020(2) 0.0112(16) -0.036(2)
C01Y 0.075(2) 0.089(3) 0.0435(18) -0.0106(18) 0.0081(17) -0.048(2)
C021 0.063(2) 0.070(2) 0.059(2) -0.0181(18) 0.0140(17) -0.0004(18)
C023 0.065(2) 0.061(2) 0.075(3) -0.0147(19) -0.004(2) -0.0220(18)
C025 0.069(2) 0.069(2) 0.0384(17) 0.0073(15) -0.0146(16) 0.0077(18)
C028 0.079(3) 0.069(2) 0.072(3) -0.032(2) 0.006(2) -0.006(2)
C02C 0.0366(19) 0.174(5) 0.054(2) -0.025(3) 0.0043(17) 0.004(3)
C02D 0.0443(19) 0.142(4) 0.0481(19) -0.013(2) -0.0031(16) 0.024(2)
C02F 0.088(3) 0.077(3) 0.055(2) 0.0007(19) -0.030(2) -0.003(2)
C02G 0.055(2) 0.104(3) 0.089(3) -0.003(3) 0.012(2) -0.044(2)
C02I 0.043(2) 0.101(3) 0.083(3) 0.017(2) -0.0139(19) -0.011(2)
C02M 0.063(3) 0.086(3) 0.086(3) 0.015(2) -0.038(2) -0.021(2)
C02Q 0.104(4) 0.129(4) 0.039(2) 0.002(2) -0.002(2) 0.027(3)

loop_
_atom_type_symbol
_atom_type_description
_atom_type_scat_dispersion_real
_atom_type_scat_dispersion_imag
_atom_type_scat_source
C C 0.0033 0.0016 'International Tables Vol C Tables 4.2.6.8 and 6.1.1.4'
H H 0.0000 0.0000 'International Tables Vol C Tables 4.2.6.8 and 6.1.1.4'
N N 0.0061 0.0033 'International Tables Vol C Tables 4.2.6.8 and 6.1.1.4'
O O 0.0106 0.0060 'International Tables Vol C Tables 4.2.6.8 and 6.1.1.4'

loop_
_geom_angle_atom_site_label_1
_geom_angle_atom_site_label_2
_geom_angle_atom_site_label_3
_geom_angle
_geom_angle_site_symmetry_1
_geom_angle_site_symmetry_3
_geom_angle_publ_flag
C01E O005 C015 121.9(2) . . ?
C00L N007 C011 104.3(2) . . ?
C00L N007 H007 102(2) . . ?
C011 N007 H007 108(2) . . ?
C00Z N00E C02G 124.0(3) . . ?
C01A N00E C00Z 112.1(2) . . ?
C01A N00E C02G 123.8(3) . . ?
C00W C00N C00M 121.5(3) . . ?
C015 C00N C00M 119.4(3) . . ?
C015 C00N C00W 118.8(3) . . ?
C00L C00I H00I 109.9 . . ?
C00R C00I H00I 109.9 . . ?
C00R C00I C00L 104.1(2) . . ?
C01E C00I H00I 109.9 . . ?
C01E C00I C00L 111.5(2) . . ?
C01E C00I C00R 111.4(2) . . ?
N007 C00L C00I 106.7(2) . . ?
N007 C00L H00L 106.9 . . ?
N007 C00L C00M 115.9(2) . . ?
C00I C00L H00L 106.9 . . ?
C00M C00L C00I 112.9(2) . . ?
C00M C00L H00L 106.9 . . ?
C00N C00M C00L 110.1(2) . . ?
C00T C00M C00N 126.6(2) . . ?
C00T C00M C00L 123.3(2) . . ?
C00I C00R H00R 107.7 . . ?
C00I C00R C011 105.3(2) . . ?
C011 C00R H00R 107.7 . . ?
C017 C00R C00I 114.5(2) . . ?
C017 C00R H00R 107.7 . . ?
C017 C00R C011 113.5(2) . . ?
C00M C00T H00T 115.5 . . ?
C00M C00T C014 129.1(3) . . ?
C014 C00T H00T 115.5 . . ?
C00Y C00U C00Z 119.3(3) . . ?
C00Y C00U C011 132.9(3) . . ?
C00Z C00U C011 107.8(2) . . ?
C01C C00W C00N 121.9(3) . . ?
C01C C00W C01K 119.3(3) . . ?
C01K C00W C00N 118.8(3) . . ?
C00U C00Y H00Y 120.5 . . ?
C00U C00Y C021 119.1(3) . . ?
C021 C00Y H00Y 120.5 . . ?
C00U C00Z N00E 109.8(3) . . ?
C023 C00Z N00E 128.0(3) . . ?
C023 C00Z C00U 122.2(3) . . ?
N007 C011 C00R 104.8(2) . . ?
N007 C011 C00U 114.3(2) . . ?
N007 C011 C01A 107.5(2) . . ?
C00U C011 C00R 115.6(2) . . ?
C00U C011 C01A 102.4(2) . . ?
C01A C011 C00R 112.2(2) . . ?
C01D C014 C00T 124.7(3) . . ?
C01D C014 C01M 118.6(3) . . ?
C01M C014 C00T 116.6(3) . . ?
O005 C015 C01T 116.6(3) . . ?
C00N C015 O005 121.2(3) . . ?
C00N C015 C01T 122.1(3) . . ?
O00B C017 C00R 121.0(3) . . ?
O00B C017 C01G 121.0(3) . . ?
C01G C017 C00R 118.0(3) . . ?
O00A C01A N00E 127.8(3) . . ?
O00A C01A C011 124.3(3) . . ?
N00E C01A C011 107.9(3) . . ?
C00W C01C H01C 119.8 . . ?
C02D C01C C00W 120.3(4) . . ?
C02D C01C H01C 119.8 . . ?
C014 C01D H01D 119.8 . . ?
C014 C01D C01O 120.5(3) . . ?
C01O C01D H01D 119.8 . . ?
O005 C01E C00I 117.8(3) . . ?
O00G C01E O005 117.3(3) . . ?
O00G C01E C00I 124.8(3) . . ?
C01P C01G C017 119.5(3) . . ?
C01P C01G C025 119.2(3) . . ?
C025 C01G C017 121.2(3) . . ?
C00W C01K C01X 118.4(4) . . ?
C01Y C01K C00W 120.2(3) . . ?
C01Y C01K C01X 121.4(4) . . ?
C014 C01M H01M 119.8 . . ?
C01S C01M C014 120.4(4) . . ?
C01S C01M H01M 119.8 . . ?
C01D C01O H01O 120.1 . . ?
C01W C01O C01D 119.9(4) . . ?
C01W C01O H01O 120.1 . . ?
C01G C01P H01P 119.3 . . ?
C01G C01P C02I 121.4(4) . . ?
C02I C01P H01P 119.3 . . ?
C01M C01S H01S 119.8 . . ?
C01W C01S C01M 120.5(4) . . ?
C01W C01S H01S 119.8 . . ?
C015 C01T H01T 120.2 . . ?
C01Y C01T C015 119.6(4) . . ?
C01Y C01T H01T 120.2 . . ?
C01O C01W H01W 119.9 . . ?
C01S C01W C01O 120.1(3) . . ?
C01S C01W H01W 119.9 . . ?
C01K C01X H01X 119.6 . . ?
C02C C01X C01K 120.8(4) . . ?
C02C C01X H01X 119.6 . . ?
C01K C01Y H01Y 119.7 . . ?
C01T C01Y C01K 120.5(3) . . ?
C01T C01Y H01Y 119.7 . . ?
C00Y C021 H021 119.5 . . ?
C028 C021 C00Y 121.1(4) . . ?
C028 C021 H021 119.5 . . ?
C00Z C023 H023 120.9 . . ?
C00Z C023 C028 118.2(3) . . ?
C028 C023 H023 120.9 . . ?
C01G C025 C02Q 123.4(3) . . ?
C02F C025 C01G 117.7(4) . . ?
C02F C025 C02Q 118.8(4) . . ?
C021 C028 C023 120.2(3) . . ?
C021 C028 H028 119.9 . . ?
C023 C028 H028 119.9 . . ?
C01X C02C H02C 119.4 . . ?
C01X C02C C02D 121.2(4) . . ?
C02D C02C H02C 119.4 . . ?
C01C C02D C02C 120.0(5) . . ?
C01C C02D H02D 120.0 . . ?
C02C C02D H02D 120.0 . . ?
C025 C02F H02F 118.8 . . ?
C02M C02F C025 122.5(4) . . ?
C02M C02F H02F 118.8 . . ?
N00E C02G H02A 109.5 . . ?
N00E C02G H02B 109.5 . . ?
N00E C02G H02E 109.5 . . ?
H02A C02G H02B 109.5 . . ?
H02A C02G H02E 109.5 . . ?
H02B C02G H02E 109.5 . . ?
C01P C02I H02I 120.6 . . ?
C02M C02I C01P 118.8(4) . . ?
C02M C02I H02I 120.6 . . ?
C02F C02M C02I 120.4(4) . . ?
C02F C02M H02M 119.8 . . ?
C02I C02M H02M 119.8 . . ?
C025 C02Q H02G 109.5 . . ?
C025 C02Q H02H 109.5 . . ?
C025 C02Q H02J 109.5 . . ?
H02G C02Q H02H 109.5 . . ?
H02G C02Q H02J 109.5 . . ?
H02H C02Q H02J 109.5 . . ?

loop_
_geom_bond_atom_site_label_1
_geom_bond_atom_site_label_2
_geom_bond_distance
_geom_bond_site_symmetry_2
_geom_bond_publ_flag
O005 C015 1.398(4) . ?
O005 C01E 1.357(4) . ?
N007 C00L 1.468(3) . ?
N007 C011 1.481(3) . ?
N007 H007 0.99(4) . ?
O00A C01A 1.215(4) . ?
O00B C017 1.210(4) . ?
O00G C01E 1.191(4) . ?
N00E C00Z 1.401(4) . ?
N00E C01A 1.351(4) . ?
N00E C02G 1.463(4) . ?
C00N C00M 1.492(4) . ?
C00N C00W 1.427(4) . ?
C00N C015 1.366(4) . ?
C00I H00I 0.9800 . ?
C00I C00L 1.570(4) . ?
C00I C00R 1.531(4) . ?
C00I C01E 1.519(4) . ?
C00L H00L 0.9800 . ?
C00L C00M 1.499(4) . ?
C00M C00T 1.339(4) . ?
C00R H00R 0.9800 . ?
C00R C011 1.567(4) . ?
C00R C017 1.512(4) . ?
C00T H00T 0.9300 . ?
C00T C014 1.478(4) . ?
C00U C00Y 1.365(4) . ?
C00U C00Z 1.402(4) . ?
C00U C011 1.516(4) . ?
C00W C01C 1.409(5) . ?
C00W C01K 1.418(5) . ?
C00Y H00Y 0.9300 . ?
C00Y C021 1.400(5) . ?
C00Z C023 1.361(5) . ?
C011 C01A 1.544(4) . ?
C014 C01D 1.386(5) . ?
C014 C01M 1.407(4) . ?
C015 C01T 1.407(5) . ?
C017 C01G 1.489(4) . ?
C01C H01C 0.9300 . ?
C01C C02D 1.374(5) . ?
C01D H01D 0.9300 . ?
C01D C01O 1.390(5) . ?
C01G C01P 1.385(5) . ?
C01G C025 1.402(5) . ?
C01K C01X 1.417(6) . ?
C01K C01Y 1.393(6) . ?
C01M H01M 0.9300 . ?
C01M C01S 1.373(5) . ?
C01O H01O 0.9300 . ?
C01O C01W 1.385(6) . ?
C01P H01P 0.9300 . ?
C01P C02I 1.387(5) . ?
C01S H01S 0.9300 . ?
C01S C01W 1.372(6) . ?
C01T H01T 0.9300 . ?
C01T C01Y 1.366(6) . ?
C01W H01W 0.9300 . ?
C01X H01X 0.9300 . ?
C01X C02C 1.349(7) . ?
C01Y H01Y 0.9300 . ?
C021 H021 0.9300 . ?
C021 C028 1.368(6) . ?
C023 H023 0.9300 . ?
C023 C028 1.401(6) . ?
C025 C02F 1.385(6) . ?
C025 C02Q 1.509(6) . ?
C028 H028 0.9300 . ?
C02C H02C 0.9300 . ?
C02C C02D 1.394(7) . ?
C02D H02D 0.9300 . ?
C02F H02F 0.9300 . ?
C02F C02M 1.354(7) . ?
C02G H02A 0.9600 . ?
C02G H02B 0.9600 . ?
C02G H02E 0.9600 . ?
C02I H02I 0.9300 . ?
C02I C02M 1.370(7) . ?
C02M H02M 0.9300 . ?
C02Q H02G 0.9600 . ?
C02Q H02H 0.9600 . ?
C02Q H02J 0.9600 . ?

loop_
_geom_torsion_atom_site_label_1
_geom_torsion_atom_site_label_2
_geom_torsion_atom_site_label_3
_geom_torsion_atom_site_label_4
_geom_torsion
_geom_torsion_site_symmetry_1
_geom_torsion_site_symmetry_2
_geom_torsion_site_symmetry_3
_geom_torsion_site_symmetry_4
_geom_torsion_publ_flag
O005 C015 C01T C01Y 177.6(3) . . . . ?
N007 C00L C00M C00N -179.5(2) . . . . ?
N007 C00L C00M C00T 1.2(4) . . . . ?
N007 C011 C01A O00A 58.7(4) . . . . ?
N007 C011 C01A N00E -121.6(3) . . . . ?
O00B C017 C01G C01P -142.5(4) . . . . ?
O00B C017 C01G C025 36.6(5) . . . . ?
N00E C00Z C023 C028 -179.8(4) . . . . ?
C00N C00M C00T C014 3.1(5) . . . . ?
C00N C00W C01C C02D 177.8(3) . . . . ?
C00N C00W C01K C01X -178.0(3) . . . . ?
C00N C00W C01K C01Y 0.3(4) . . . . ?
C00N C015 C01T C01Y 2.5(5) . . . . ?
C00I C00L C00M C00N -55.9(3) . . . . ?
C00I C00L C00M C00T 124.8(3) . . . . ?
C00I C00R C011 N007 25.9(3) . . . . ?
C00I C00R C011 C00U -100.9(3) . . . . ?
C00I C00R C011 C01A 142.2(2) . . . . ?
C00I C00R C017 O00B 3.9(4) . . . . ?
C00I C00R C017 C01G -177.1(3) . . . . ?
C00L N007 C011 C00R -38.4(3) . . . . ?
C00L N007 C011 C00U 89.2(3) . . . . ?
C00L N007 C011 C01A -157.9(2) . . . . ?
C00L C00I C00R C011 -4.1(3) . . . . ?
C00L C00I C00R C017 -129.5(3) . . . . ?
C00L C00I C01E O005 74.1(4) . . . . ?
C00L C00I C01E O00G -106.6(4) . . . . ?
C00L C00M C00T C014 -177.7(3) . . . . ?
C00M C00N C00W C01C -5.3(4) . . . . ?
C00M C00N C00W C01K 174.0(2) . . . . ?
C00M C00N C015 O005 9.6(4) . . . . ?
C00M C00N C015 C01T -175.5(3) . . . . ?
C00M C00T C014 C01D 23.4(5) . . . . ?
C00M C00T C014 C01M -159.5(3) . . . . ?
C00R C00I C00L N007 -19.4(3) . . . . ?
C00R C00I C00L C00M -147.9(2) . . . . ?
C00R C00I C01E O005 -170.0(3) . . . . ?
C00R C00I C01E O00G 9.2(5) . . . . ?
C00R C011 C01A O00A -56.0(4) . . . . ?
C00R C011 C01A N00E 123.7(3) . . . . ?
C00R C017 C01G C01P 38.4(4) . . . . ?
C00R C017 C01G C025 -142.5(3) . . . . ?
C00T C014 C01D C01O 177.7(3) . . . . ?
C00T C014 C01M C01S -179.3(3) . . . . ?
C00U C00Y C021 C028 1.6(6) . . . . ?
C00U C00Z C023 C028 0.6(6) . . . . ?
C00U C011 C01A O00A 179.3(3) . . . . ?
C00U C011 C01A N00E -0.9(3) . . . . ?
C00W C00N C00M C00L -103.3(3) . . . . ?
C00W C00N C00M C00T 75.9(4) . . . . ?
C00W C00N C015 O005 -176.7(2) . . . . ?
C00W C00N C015 C01T -1.8(4) . . . . ?
C00W C01C C02D C02C 0.7(5) . . . . ?
C00W C01K C01X C02C -0.3(5) . . . . ?
C00W C01K C01Y C01T 0.4(5) . . . . ?
C00Y C00U C00Z N00E 179.7(3) . . . . ?
C00Y C00U C00Z C023 -0.6(5) . . . . ?
C00Y C00U C011 N007 -63.9(4) . . . . ?
C00Y C00U C011 C00R 57.9(4) . . . . ?
C00Y C00U C011 C01A -179.8(3) . . . . ?
C00Y C021 C028 C023 -1.7(7) . . . . ?
C00Z N00E C01A O00A 180.0(3) . . . . ?
C00Z N00E C01A C011 0.2(4) . . . . ?
C00Z C00U C00Y C021 -0.4(5) . . . . ?
C00Z C00U C011 N007 117.1(3) . . . . ?
C00Z C00U C011 C00R -121.1(3) . . . . ?
C00Z C00U C011 C01A 1.2(3) . . . . ?
C00Z C023 C028 C021 0.6(7) . . . . ?
C011 N007 C00L C00I 36.3(3) . . . . ?
C011 N007 C00L C00M 163.0(2) . . . . ?
C011 C00R C017 O00B -117.1(4) . . . . ?
C011 C00R C017 C01G 62.0(3) . . . . ?
C011 C00U C00Y C021 -179.3(3) . . . . ?
C011 C00U C00Z N00E -1.2(3) . . . . ?
C011 C00U C00Z C023 178.5(3) . . . . ?
C014 C01D C01O C01W 1.4(6) . . . . ?
C014 C01M C01S C01W 1.5(5) . . . . ?
C015 O005 C01E O00G 166.8(3) . . . . ?
C015 O005 C01E C00I -13.9(4) . . . . ?
C015 C00N C00M C00L 70.2(3) . . . . ?
C015 C00N C00M C00T -110.5(3) . . . . ?
C015 C00N C00W C01C -178.9(3) . . . . ?
C015 C00N C00W C01K 0.4(4) . . . . ?
C015 C01T C01Y C01K -1.7(5) . . . . ?
C017 C00R C011 N007 151.9(2) . . . . ?
C017 C00R C011 C00U 25.2(3) . . . . ?
C017 C00R C011 C01A -91.7(3) . . . . ?
C017 C01G C01P C02I 177.9(4) . . . . ?
C017 C01G C025 C02F -179.0(3) . . . . ?
C017 C01G C025 C02Q 1.8(5) . . . . ?
C01A N00E C00Z C00U 0.7(4) . . . . ?
C01A N00E C00Z C023 -179.0(4) . . . . ?
C01C C00W C01K C01X 1.3(4) . . . . ?
C01C C00W C01K C01Y 179.6(3) . . . . ?
C01D C014 C01M C01S -2.0(5) . . . . ?
C01D C01O C01W C01S -1.9(6) . . . . ?
C01E O005 C015 C00N -49.4(4) . . . . ?
C01E O005 C015 C01T 135.5(3) . . . . ?
C01E C00I C00L N007 100.8(3) . . . . ?
C01E C00I C00L C00M -27.7(3) . . . . ?
C01E C00I C00R C011 -124.3(3) . . . . ?
C01E C00I C00R C017 110.3(3) . . . . ?
C01G C01P C02I C02M 0.5(6) . . . . ?
C01G C025 C02F C02M 1.8(6) . . . . ?
C01K C00W C01C C02D -1.4(4) . . . . ?
C01K C01X C02C C02D -0.5(6) . . . . ?
C01M C014 C01D C01O 0.5(5) . . . . ?
C01M C01S C01W C01O 0.4(6) . . . . ?
C01P C01G C025 C02F 0.1(5) . . . . ?
C01P C01G C025 C02Q -179.1(4) . . . . ?
C01P C02I C02M C02F 1.3(7) . . . . ?
C01X C01K C01Y C01T 178.7(3) . . . . ?
C01X C02C C02D C01C 0.3(6) . . . . ?
C01Y C01K C01X C02C -178.6(4) . . . . ?
C025 C01G C01P C02I -1.2(6) . . . . ?
C025 C02F C02M C02I -2.5(7) . . . . ?
C02G N00E C00Z C00U 177.9(3) . . . . ?
C02G N00E C00Z C023 -1.8(6) . . . . ?
C02G N00E C01A O00A 2.7(6) . . . . ?
C02G N00E C01A C011 -177.0(3) . . . . ?
C02Q C025 C02F C02M -179.0(4) . . . . ?

loop_
_smtbx_masks_void_nr
_smtbx_masks_void_average_x
_smtbx_masks_void_average_y
_smtbx_masks_void_average_z
_smtbx_masks_void_volume
_smtbx_masks_void_count_electrons
_smtbx_masks_void_content
1 -0.547 0.000 0.000 374.7 15.5 ?
2 -0.797 0.500 0.500 374.7 15.5 ?
